data_4110293
loop_
_publ_author_name
'Masaki Kawano'
'Takehide Kawamichi'
'Tsuyoshi Haneda'
'Takahiro Kojima'
'Makoto Fujita'

_publ_contact_author 'Masaki Kawano'
_publ_contact_author_email mkawano@appchem.t.u-tokyo.ac.jp
_publ_section_title
;
 The Modular Synthesis of Functional Porous Coordination Networks
;
_journal_name_full 'Journal of the American Chemical Society'
_journal_page_first 15418
_journal_page_last 15419
_journal_paper_doi 10.1021/ja0752540
_journal_volume 129
_journal_year 2007
_chemical_formula_sum 'C79.2 H79.4 I6 N13 O2 Zn3'
_chemical_formula_weight 2202.87
_chemical_name_systematic
;

 ?

;
_space_group_IT_number 61
_symmetry_cell_setting orthorhombic
_symmetry_space_group_name_Hall '-P 2ac 2ab'
_symmetry_space_group_name_H-M 'P b c a'
_atom_sites_solution_hydrogens geom
_atom_sites_solution_primary direct
_atom_sites_solution_secondary difmap
_audit_creation_method SHELXL-97
_cell_angle_alpha 90.00
_cell_angle_beta 90.00
_cell_angle_gamma 90.00
_cell_formula_units_Z 8
_cell_length_a 27.881(6)
_cell_length_b 13.675(3)
_cell_length_c 45.714(9)
_cell_measurement_reflns_used 9569
_cell_measurement_temperature 90(2)
_cell_measurement_theta_max 27.707
_cell_measurement_theta_min 2.271
_cell_volume 17429(6)
_computing_cell_refinement 'Bruker SMART'
_computing_data_collection 'Bruker SMART'
_computing_data_reduction 'Bruker SHELXTL'
_computing_molecular_graphics 'Bruker XP'
_computing_publication_material 'Bruker SHELXTL'
_computing_structure_refinement 'SHELXL-97 (Sheldrick, 1997)'
_computing_structure_solution 'SHELXS-97 (Sheldrick, 1990)'
_diffrn_ambient_temperature 90(2)
_diffrn_measured_fraction_theta_full 0.955
_diffrn_measured_fraction_theta_max 0.955
_diffrn_measurement_device_type 'Bruker SMART CCD area detector system'
_diffrn_measurement_method omega_scan
_diffrn_radiation_monochromator 'focusing mirror'
_diffrn_radiation_source 'fine focus rotating anode'
_diffrn_radiation_type MoK\a
_diffrn_radiation_wavelength 0.71073
_diffrn_reflns_av_R_equivalents 0.0455
_diffrn_reflns_av_sigmaI/netI 0.0289
_diffrn_reflns_limit_h_max 36
_diffrn_reflns_limit_h_min -37
_diffrn_reflns_limit_k_max 18
_diffrn_reflns_limit_k_min -18
_diffrn_reflns_limit_l_max 60
_diffrn_reflns_limit_l_min -59
_diffrn_reflns_number 197466
_diffrn_reflns_theta_full 28.99
_diffrn_reflns_theta_max 28.99
_diffrn_reflns_theta_min 1.71
_diffrn_standards_decay_% none
_exptl_absorpt_coefficient_mu 2.994
_exptl_absorpt_correction_T_max 0.8647
_exptl_absorpt_correction_T_min 0.7539
_exptl_absorpt_correction_type multi-scan
_exptl_absorpt_process_details SADABS
_exptl_crystal_colour yellow
_exptl_crystal_density_diffrn 1.679
_exptl_crystal_description needle
_exptl_crystal_F_000 8557
_exptl_crystal_size_max 0.10
_exptl_crystal_size_mid 0.10
_exptl_crystal_size_min 0.05
_refine_diff_density_max 5.083
_refine_diff_density_min -2.840
_refine_diff_density_rms 0.141
_refine_ls_extinction_method none
_refine_ls_goodness_of_fit_ref 1.101
_refine_ls_hydrogen_treatment constr
_refine_ls_matrix_type full
_refine_ls_number_parameters 975
_refine_ls_number_reflns 22108
_refine_ls_number_restraints 411
_refine_ls_restrained_S_all 1.097
_refine_ls_R_factor_all 0.0697
_refine_ls_R_factor_gt 0.0480
_refine_ls_shift/su_max 0.066
_refine_ls_shift/su_mean 0.002
_refine_ls_structure_factor_coef Fsqd
_refine_ls_weighting_details 'calc w=1/[\s^2^(Fo^2^)+(0.0461P)^2^+85.4634P] where P=(Fo^2^+2Fc^2^)/3'
_refine_ls_weighting_scheme calc
_refine_ls_wR_factor_gt 0.1124
_refine_ls_wR_factor_ref 0.1228
_reflns_number_gt 17113
_reflns_number_total 22108
_reflns_threshold_expression >2sigma(I)
_cod_data_source_file ja0752540-file002_6.cif
_cod_data_source_block GE1_4a
_cod_original_cell_volume 17430(6)
_cod_original_formula_sum 'C79.20 H79.40 I6 N13 O2 Zn3'
_cod_database_code 4110293

loop_
_symmetry_equiv_pos_as_xyz
'x, y, z'
'-x+1/2, -y, z+1/2'
'-x, y+1/2, -z+1/2'
'x+1/2, -y+1/2, -z'
'-x, -y, -z'
'x-1/2, y, -z-1/2'
'x, -y-1/2, z-1/2'
'-x-1/2, y-1/2, z'

loop_
_atom_site_label
_atom_site_type_symbol
_atom_site_fract_x
_atom_site_fract_y
_atom_site_fract_z
_atom_site_U_iso_or_equiv
_atom_site_adp_type
_atom_site_occupancy
_atom_site_symmetry_multiplicity
_atom_site_calc_flag
_atom_site_refinement_flags
_atom_site_disorder_assembly
_atom_site_disorder_group
Zn1 Zn 0.25596(2) -0.14480(4) -0.188942(11) 0.02192(11) Uani 1 1 d . . .
Zn2 Zn 0.442746(19) -0.16089(4) 0.070465(11) 0.02326(11) Uani 1 1 d . . .
Zn3 Zn -0.027768(19) -0.14969(4) 0.087198(13) 0.02646(12) Uani 1 1 d . . .
I1 I 0.303478(13) -0.30308(2) -0.195436(8) 0.03380(8) Uani 1 1 d . . .
I2 I 0.166978(13) -0.15294(3) -0.176839(8) 0.03693(9) Uani 1 1 d . . .
I3 I 0.433470(14) -0.34189(3) 0.058602(9) 0.03957(9) Uani 1 1 d . . .
I4 I 0.510702(12) -0.07902(3) 0.097964(7) 0.03719(9) Uani 1 1 d . . .
I5 I -0.010722(14) -0.22598(3) 0.037477(9) 0.04419(11) Uani 1 1 d . . .
I6 I -0.076495(15) -0.23398(3) 0.126915(11) 0.05058(12) Uani 1 1 d . . .
C1 C 0.31170(19) -0.1130(3) -0.13570(10) 0.0283(10) Uani 1 1 d . . .
H1A H 0.3111 -0.1824 -0.1358 0.034 Uiso 1 1 calc R . .
C2 C 0.33323(19) -0.0648(3) -0.11229(10) 0.0267(10) Uani 1 1 d . . .
H2A H 0.3465 -0.1008 -0.0965 0.032 Uiso 1 1 calc R . .
C3 C 0.2946(2) 0.0326(4) -0.15830(11) 0.0312(11) Uani 1 1 d . . .
H3A H 0.2814 0.0669 -0.1745 0.037 Uiso 1 1 calc R . .
C4 C 0.31577(19) 0.0857(3) -0.13601(11) 0.0286(10) Uani 1 1 d . . .
H4A H 0.3171 0.1550 -0.1369 0.034 Uiso 1 1 calc R . .
C5 C 0.33499(16) 0.0357(3) -0.11243(9) 0.0200(8) Uani 1 1 d . . .
C6 C 0.35780(16) 0.0884(3) -0.08762(10) 0.0204(8) Uani 1 1 d . . .
C7 C 0.4178(2) 0.4679(4) -0.10130(11) 0.0313(11) Uani 1 1 d . . .
H7A H 0.4130 0.5008 -0.1194 0.038 Uiso 1 1 calc R . .
C8 C 0.3998(2) 0.3753(4) -0.09807(11) 0.0315(11) Uani 1 1 d . . .
H8A H 0.3829 0.3450 -0.1136 0.038 Uiso 1 1 calc R . .
C9 C 0.44775(17) 0.4674(4) -0.05421(11) 0.0269(10) Uani 1 1 d . . .
H9A H 0.4643 0.5000 -0.0389 0.032 Uiso 1 1 calc R . .
C10 C 0.43060(18) 0.3745(4) -0.04929(11) 0.0281(10) Uani 1 1 d . . .
H10A H 0.4351 0.3436 -0.0309 0.034 Uiso 1 1 calc R . .
C11 C 0.40654(16) 0.3264(3) -0.07176(10) 0.0212(9) Uani 1 1 d . . .
C12 C 0.39062(15) 0.2234(3) -0.06828(10) 0.0202(9) Uani 1 1 d . . .
C13 C 0.44375(19) 0.0100(4) 0.02951(11) 0.0304(11) Uani 1 1 d . . .
H13A H 0.4625 0.0384 0.0446 0.036 Uiso 1 1 calc R . .
C14 C 0.43173(19) 0.0668(4) 0.00581(11) 0.0299(11) Uani 1 1 d . . .
H14A H 0.4422 0.1328 0.0046 0.036 Uiso 1 1 calc R . .
C15 C 0.4049(2) -0.1237(4) 0.01048(10) 0.0299(11) Uani 1 1 d . . .
H15A H 0.3962 -0.1908 0.0118 0.036 Uiso 1 1 calc R . .
C16 C 0.3910(2) -0.0712(4) -0.01399(10) 0.0301(11) Uani 1 1 d . . .
H16A H 0.3728 -0.1018 -0.0290 0.036 Uiso 1 1 calc R . .
C17 C 0.40386(17) 0.0260(3) -0.01642(9) 0.0216(9) Uani 1 1 d . . .
C18 C 0.39019(16) 0.0838(3) -0.04268(9) 0.0220(9) Uani 1 1 d . . .
C21 C 0.33760(16) -0.1342(3) 0.08142(10) 0.0222(9) Uani 1 1 d . . .
H21A H 0.3357 -0.1542 0.0615 0.027 Uiso 1 1 calc R . .
C22 C 0.29561(16) -0.1172(3) 0.09643(9) 0.0201(8) Uani 1 1 d . . .
H22A H 0.2655 -0.1233 0.0869 0.024 Uiso 1 1 calc R . .
C23 C 0.38327(15) -0.0961(3) 0.12161(9) 0.0197(8) Uani 1 1 d . . .
H23A H 0.4139 -0.0876 0.1303 0.024 Uiso 1 1 calc R . .
C24 C 0.34312(16) -0.0795(3) 0.13843(9) 0.0198(8) Uani 1 1 d . . .
H24A H 0.3461 -0.0605 0.1583 0.024 Uiso 1 1 calc R . .
C25 C 0.29818(15) -0.0910(3) 0.12573(9) 0.0171(8) Uani 1 1 d . . .
C26 C 0.25396(15) -0.0761(3) 0.14322(9) 0.0170(8) Uani 1 1 d . . .
C27 C 0.27256(16) 0.0294(3) 0.25873(9) 0.0202(8) Uani 1 1 d . . .
H27A H 0.3032 0.0295 0.2679 0.024 Uiso 1 1 calc R . .
C28 C 0.26838(16) -0.0068(3) 0.23054(9) 0.0199(8) Uani 1 1 d . . .
H28A H 0.2958 -0.0303 0.2204 0.024 Uiso 1 1 calc R . .
C29 C 0.19128(17) 0.0605(4) 0.26096(10) 0.0252(10) Uani 1 1 d . . .
H29A H 0.1643 0.0835 0.2716 0.030 Uiso 1 1 calc R . .
C30 C 0.18453(17) 0.0240(3) 0.23299(10) 0.0237(9) Uani 1 1 d . . .
H30A H 0.1533 0.0213 0.2247 0.028 Uiso 1 1 calc R . .
C31 C 0.22379(16) -0.0082(3) 0.21732(9) 0.0182(8) Uani 1 1 d . . .
C32 C 0.21901(15) -0.0395(3) 0.18628(9) 0.0172(8) Uani 1 1 d . . .
C33 C 0.04095(19) -0.1040(5) 0.13554(12) 0.0398(13) Uani 1 1 d . . .
H33A H 0.0127 -0.1070 0.1471 0.048 Uiso 1 1 calc R . .
C34 C 0.08452(18) -0.0880(5) 0.14943(11) 0.0378(13) Uani 1 1 d . . .
H34A H 0.0858 -0.0788 0.1700 0.045 Uiso 1 1 calc R . .
C35 C 0.07737(17) -0.1107(4) 0.09060(10) 0.0250(9) Uani 1 1 d . . .
H35A H 0.0753 -0.1175 0.0700 0.030 Uiso 1 1 calc R . .
C36 C 0.12188(16) -0.0962(3) 0.10319(10) 0.0225(9) Uani 1 1 d . . .
H36A H 0.1497 -0.0935 0.0912 0.027 Uiso 1 1 calc R . .
C37 C 0.12594(16) -0.0858(3) 0.13285(9) 0.0191(8) Uani 1 1 d . . .
C38 C 0.17329(15) -0.0734(3) 0.14682(9) 0.0180(8) Uani 1 1 d . . .
N1 N 0.29199(14) -0.0649(3) -0.15794(8) 0.0239(8) Uani 1 1 d . . .
N2 N 0.44205(13) 0.5141(3) -0.07991(9) 0.0233(8) Uani 1 1 d . . .
N3 N 0.43015(14) -0.0837(3) 0.03227(8) 0.0233(8) Uani 1 1 d . . .
N4 N 0.36770(13) 0.1832(3) -0.09088(8) 0.0206(7) Uani 1 1 d . . .
N5 N 0.40209(14) 0.1781(3) -0.04341(8) 0.0225(8) Uani 1 1 d . . .
N6 N 0.36792(14) 0.0351(3) -0.06399(8) 0.0215(8) Uani 1 1 d . . .
N21 N 0.38099(13) -0.1239(3) 0.09350(8) 0.0195(7) Uani 1 1 d . . .
N22 N 0.23478(14) 0.0642(3) 0.27344(8) 0.0211(8) Uani 1 1 d . . .
N23 N 0.03702(14) -0.1155(3) 0.10654(9) 0.0232(8) Uani 1 1 d . . .
N24 N 0.25982(13) -0.0522(3) 0.17148(7) 0.0169(7) Uani 1 1 d . . .
N25 N 0.17472(13) -0.0488(3) 0.17517(8) 0.0187(7) Uani 1 1 d . . .
N26 N 0.21192(13) -0.0873(3) 0.12983(8) 0.0174(7) Uani 1 1 d . . .
C101 C 0.2658(2) 0.2019(3) 0.17454(13) 0.0401(13) Uani 1 1 d DU A 1
C102 C 0.2387(3) 0.2268(3) 0.19895(15) 0.058(2) Uani 1 1 d DU A 1
H10B H 0.2047 0.2285 0.1978 0.069 Uiso 1 1 calc R A 1
C103 C 0.2615(4) 0.2489(4) 0.22461(14) 0.066(2) Uani 1 1 d DU A 1
H10C H 0.2426 0.2687 0.2408 0.079 Uiso 1 1 calc R A 1
C104 C 0.3097(4) 0.2440(4) 0.22819(16) 0.066(2) Uani 1 1 d DU A 1
H10D H 0.3240 0.2586 0.2465 0.079 Uiso 1 1 calc R A 1
C105 C 0.3384(3) 0.2166(5) 0.20387(17) 0.066(2) Uani 1 1 d DU A 1
H10E H 0.3722 0.2124 0.2058 0.079 Uiso 1 1 calc R A 1
C106 C 0.3158(2) 0.1953(4) 0.17634(13) 0.0406(13) Uani 1 1 d DU A 1
C107 C 0.3449(2) 0.1732(4) 0.15058(15) 0.0439(14) Uani 1 1 d DU A 1
C108 C 0.3958(3) 0.1681(5) 0.1515(2) 0.066(2) Uani 1 1 d DU A 1
H10F H 0.4116 0.1775 0.1697 0.079 Uiso 1 1 calc R A 1
C109 C 0.4229(3) 0.1500(5) 0.1270(3) 0.078(3) Uani 1 1 d DU A 1
H10G H 0.4568 0.1460 0.1284 0.093 Uiso 1 1 calc R A 1
C110 C 0.4004(3) 0.1378(5) 0.1004(2) 0.069(2) Uani 1 1 d DU A 1
H11A H 0.4191 0.1273 0.0833 0.082 Uiso 1 1 calc R A 1
C111 C 0.3520(3) 0.1407(4) 0.09849(16) 0.0527(18) Uani 1 1 d DU A 1
H11B H 0.3370 0.1313 0.0800 0.063 Uiso 1 1 calc R A 1
C112 C 0.3231(2) 0.1576(4) 0.12377(14) 0.0432(14) Uani 1 1 d DU A 1
C113 C 0.2706(2) 0.1566(3) 0.12175(12) 0.0344(12) Uani 1 1 d DU A 1
C114 C 0.2480(3) 0.1338(4) 0.09506(13) 0.0470(15) Uani 1 1 d DU A 1
H11C H 0.2668 0.1206 0.0782 0.056 Uiso 1 1 calc R A 1
C115 C 0.1978(3) 0.1307(5) 0.09326(18) 0.0578(19) Uani 1 1 d DU A 1
H11D H 0.1825 0.1153 0.0753 0.069 Uiso 1 1 calc R A 1
C116 C 0.1707(3) 0.1505(4) 0.11836(18) 0.0537(18) Uani 1 1 d DU A 1
H11E H 0.1366 0.1486 0.1176 0.064 Uiso 1 1 calc R A 1
C117 C 0.1928(2) 0.1719(4) 0.14321(16) 0.0467(15) Uani 1 1 d DU A 1
H11F H 0.1738 0.1848 0.1600 0.056 Uiso 1 1 calc R A 1
C118 C 0.2421(2) 0.1764(3) 0.14591(12) 0.0359(12) Uani 1 1 d DU A 1
C201 C 0.9293(3) 0.4444(8) 0.22867(17) 0.071(2) Uani 1 1 d U B 2
C202 C 0.9380(3) 0.5428(7) 0.22380(18) 0.070(2) Uani 1 1 d U B 2
H20A H 0.9448 0.5860 0.2395 0.084 Uiso 1 1 calc R B 2
C203 C 0.9363(3) 0.5754(7) 0.19541(19) 0.073(2) Uani 1 1 d U B 2
H20B H 0.9414 0.6429 0.1916 0.088 Uiso 1 1 calc R B 2
C204 C 0.9276(3) 0.5142(6) 0.17280(16) 0.064(2) Uani 1 1 d U B 2
H20C H 0.9272 0.5389 0.1534 0.076 Uiso 1 1 calc R B 2
C205 C 0.9191(3) 0.4139(7) 0.1778(2) 0.076(2) Uani 1 1 d U B 2
H20D H 0.9139 0.3702 0.1620 0.092 Uiso 1 1 calc R B 2
C206 C 0.9185(3) 0.3807(8) 0.2067(2) 0.087(3) Uani 1 1 d U B 2
H20E H 0.9106 0.3146 0.2110 0.104 Uiso 1 1 calc R B 2
N201 N 0.9305(3) 0.4012(12) 0.2585(2) 0.119(4) Uani 1 1 d U B 2
O201 O 0.9338(3) 0.4682(9) 0.27951(17) 0.145(4) Uani 1 1 d U B 2
O202 O 0.9313(4) 0.3111(10) 0.2623(3) 0.184(6) Uani 1 1 d U B 2
C301 C 0.2974(3) 0.4471(6) 0.02920(15) 0.0584(19) Uani 1 1 d DU C 3
H30B H 0.2946 0.5165 0.0233 0.070 Uiso 1 1 calc R C 3
H30C H 0.2960 0.4444 0.0508 0.070 Uiso 1 1 calc R C 3
C302 C 0.3447(3) 0.4083(6) 0.01920(15) 0.064(2) Uani 1 1 d DU C 3
H30D H 0.3708 0.4434 0.0295 0.077 Uiso 1 1 calc R C 3
H30E H 0.3484 0.4207 -0.0020 0.077 Uiso 1 1 calc R C 3
C303 C 0.3493(3) 0.2994(6) 0.02502(16) 0.0601(19) Uani 1 1 d DU C 3
H30F H 0.3792 0.2751 0.0159 0.072 Uiso 1 1 calc R C 3
H30G H 0.3519 0.2885 0.0464 0.072 Uiso 1 1 calc R C 3
C304 C 0.3076(3) 0.2415(7) 0.01337(18) 0.074(2) Uani 1 1 d DU C 3
H30H H 0.3104 0.1728 0.0200 0.089 Uiso 1 1 calc R C 3
H30I H 0.3086 0.2419 -0.0083 0.089 Uiso 1 1 calc R C 3
C305 C 0.2602(3) 0.2821(6) 0.02337(15) 0.067(2) Uani 1 1 d DU C 3
H30J H 0.2569 0.2716 0.0447 0.080 Uiso 1 1 calc R C 3
H30K H 0.2339 0.2463 0.0135 0.080 Uiso 1 1 calc R C 3
C306 C 0.2556(3) 0.3905(6) 0.01674(15) 0.067(2) Uani 1 1 d DU C 3
H30L H 0.2543 0.4003 -0.0047 0.081 Uiso 1 1 calc R C 3
H30M H 0.2253 0.4156 0.0252 0.081 Uiso 1 1 calc R C 3
C311 C -0.0166(6) 0.0888(12) 0.1717(4) 0.085(5) Uani 0.520(9) 1 d PDU D 3
H31A H -0.0489 0.0637 0.1667 0.102 Uiso 0.520(9) 1 calc PR D 3
H31B H 0.0036 0.0325 0.1773 0.102 Uiso 0.520(9) 1 calc PR D 3
C312 C -0.0205(8) 0.1559(18) 0.1963(5) 0.131(9) Uani 0.520(9) 1 d PDU D 3
H31C H -0.0286 0.1181 0.2141 0.157 Uiso 0.520(9) 1 calc PR D 3
H31D H -0.0471 0.2021 0.1925 0.157 Uiso 0.520(9) 1 calc PR D 3
C313 C 0.0244(9) 0.2129(18) 0.2018(4) 0.131(9) Uani 0.520(9) 1 d PDU D 3
H31E H 0.0174 0.2633 0.2168 0.158 Uiso 0.520(9) 1 calc PR D 3
H31F H 0.0487 0.1681 0.2102 0.158 Uiso 0.520(9) 1 calc PR D 3
C314 C 0.0458(8) 0.2625(12) 0.1756(3) 0.099(7) Uani 0.520(9) 1 d PDU D 3
H31G H 0.0771 0.2922 0.1808 0.119 Uiso 0.520(9) 1 calc PR D 3
H31H H 0.0242 0.3151 0.1687 0.119 Uiso 0.520(9) 1 calc PR D 3
C315 C 0.0527(6) 0.1878(10) 0.1518(3) 0.072(5) Uani 0.520(9) 1 d PDU D 3
H31I H 0.0763 0.1382 0.1582 0.087 Uiso 0.520(9) 1 calc PR D 3
H31J H 0.0653 0.2199 0.1340 0.087 Uiso 0.520(9) 1 calc PR D 3
C316 C 0.0049(6) 0.1385(13) 0.1451(4) 0.091(6) Uani 0.520(9) 1 d PDU D 3
H31K H -0.0179 0.1881 0.1376 0.109 Uiso 0.520(9) 1 calc PR D 3
H31L H 0.0098 0.0892 0.1295 0.109 Uiso 0.520(9) 1 calc PR D 3
C321 C 0.2750(5) 0.7445(8) 0.9368(3) 0.113(4) Uani 1 1 d DU E 3
H32A H 0.2768 0.8126 0.9295 0.136 Uiso 1 1 calc R E 3
H32B H 0.2447 0.7373 0.9479 0.136 Uiso 1 1 calc R E 3
C322 C 0.3153(5) 0.7259(8) 0.9561(3) 0.118(4) Uani 1 1 d DU E 3
H32C H 0.3133 0.7703 0.9731 0.142 Uiso 1 1 calc R E 3
H32D H 0.3455 0.7405 0.9456 0.142 Uiso 1 1 calc R E 3
C323 C 0.3164(5) 0.6228(8) 0.9666(2) 0.111(4) Uani 1 1 d DU E 3
H32E H 0.3458 0.6129 0.9783 0.133 Uiso 1 1 calc R E 3
H32F H 0.2885 0.6115 0.9795 0.133 Uiso 1 1 calc R E 3
C324 C 0.3155(3) 0.5490(7) 0.94254(18) 0.071(2) Uani 1 1 d DU E 3
H32G H 0.3471 0.5488 0.9326 0.086 Uiso 1 1 calc R E 3
H32H H 0.3105 0.4834 0.9511 0.086 Uiso 1 1 calc R E 3
C325 C 0.2776(3) 0.5673(7) 0.9204(2) 0.083(3) Uani 1 1 d DU E 3
H32I H 0.2462 0.5474 0.9286 0.099 Uiso 1 1 calc R E 3
H32J H 0.2840 0.5266 0.9030 0.099 Uiso 1 1 calc R E 3
C326 C 0.2751(4) 0.6745(7) 0.9112(2) 0.095(3) Uani 1 1 d DU E 3
H32K H 0.3029 0.6895 0.8985 0.115 Uiso 1 1 calc R E 3
H32L H 0.2456 0.6849 0.8996 0.115 Uiso 1 1 calc R E 3
C331 C 0.9426(9) 1.023(2) 0.2322(6) 0.41(2) Uani 0.827(11) 1 d PDU F 3
H33B H 0.9345 1.0810 0.2204 0.493 Uiso 0.827(11) 1 calc PR F 3
H33C H 0.9775 1.0240 0.2360 0.493 Uiso 0.827(11) 1 calc PR F 3
C332 C 0.9307(11) 0.935(3) 0.2157(5) 0.39(2) Uani 0.827(11) 1 d PDU F 3
H33D H 0.9537 0.9270 0.1993 0.474 Uiso 0.827(11) 1 calc PR F 3
H33E H 0.8982 0.9417 0.2071 0.474 Uiso 0.827(11) 1 calc PR F 3
C333 C 0.9320(10) 0.844(2) 0.2345(6) 0.38(2) Uani 0.827(11) 1 d PDU F 3
H33F H 0.9218 0.7866 0.2229 0.459 Uiso 0.827(11) 1 calc PR F 3
H33G H 0.9652 0.8325 0.2414 0.459 Uiso 0.827(11) 1 calc PR F 3
C334 C 0.8989(7) 0.857(2) 0.2605(5) 0.40(2) Uani 0.827(11) 1 d PDU F 3
H33H H 0.8962 0.7943 0.2714 0.477 Uiso 0.827(11) 1 calc PR F 3
H33I H 0.8664 0.8756 0.2538 0.477 Uiso 0.827(11) 1 calc PR F 3
C335 C 0.9189(11) 0.936(2) 0.2805(5) 0.45(2) Uani 0.827(11) 1 d PDU F 3
H33J H 0.9525 0.9211 0.2860 0.536 Uiso 0.827(11) 1 calc PR F 3
H33K H 0.8993 0.9425 0.2984 0.536 Uiso 0.827(11) 1 calc PR F 3
C336 C 0.9159(7) 1.028(2) 0.2613(6) 0.38(2) Uani 0.827(11) 1 d PDU F 3
H33L H 0.8817 1.0420 0.2573 0.462 Uiso 0.827(11) 1 calc PR F 3
H33M H 0.9288 1.0839 0.2727 0.462 Uiso 0.827(11) 1 calc PR F 3

loop_
_atom_site_aniso_label
_atom_site_aniso_U_11
_atom_site_aniso_U_22
_atom_site_aniso_U_33
_atom_site_aniso_U_23
_atom_site_aniso_U_13
_atom_site_aniso_U_12
Zn1 0.0284(3) 0.0219(2) 0.0155(2) 0.00110(19) -0.0014(2) -0.0045(2)
Zn2 0.0231(3) 0.0285(3) 0.0181(2) 0.0024(2) 0.0023(2) 0.0057(2)
Zn3 0.0201(2) 0.0211(3) 0.0382(3) -0.0029(2) -0.0064(2) 0.0014(2)
I1 0.0448(2) 0.02249(15) 0.03406(17) -0.00374(13) -0.00145(15) 0.00111(14)
I2 0.03075(17) 0.0475(2) 0.03256(18) 0.01169(15) 0.00661(14) -0.00495(15)
I3 0.0496(2) 0.02585(17) 0.0433(2) 0.00199(14) 0.01297(17) 0.00978(15)
I4 0.01986(15) 0.0632(2) 0.02856(17) -0.00626(16) -0.00031(13) 0.00363(15)
I5 0.0406(2) 0.0420(2) 0.0500(2) -0.02668(17) -0.01761(17) 0.01316(16)
I6 0.0387(2) 0.0341(2) 0.0790(3) 0.0158(2) 0.0101(2) -0.00690(16)
C1 0.043(3) 0.018(2) 0.023(2) -0.0008(18) -0.008(2) 0.001(2)
C2 0.041(3) 0.019(2) 0.020(2) 0.0027(17) -0.011(2) 0.0032(19)
C3 0.044(3) 0.024(2) 0.025(2) 0.0040(19) -0.014(2) 0.001(2)
C4 0.039(3) 0.019(2) 0.027(2) 0.0028(18) -0.009(2) 0.000(2)
C5 0.021(2) 0.020(2) 0.019(2) -0.0014(16) 0.0002(17) -0.0016(17)
C6 0.020(2) 0.021(2) 0.020(2) -0.0028(16) 0.0032(17) -0.0002(17)
C7 0.043(3) 0.027(2) 0.024(2) 0.0022(19) 0.001(2) -0.009(2)
C8 0.046(3) 0.028(2) 0.021(2) -0.0015(19) -0.004(2) -0.011(2)
C9 0.028(2) 0.024(2) 0.029(2) -0.0039(19) -0.0061(19) -0.0053(19)
C10 0.030(2) 0.026(2) 0.028(2) 0.0007(19) -0.004(2) -0.003(2)
C11 0.021(2) 0.020(2) 0.023(2) -0.0013(17) 0.0033(17) 0.0001(17)
C12 0.018(2) 0.022(2) 0.021(2) -0.0009(17) 0.0019(16) 0.0014(16)
C13 0.038(3) 0.031(3) 0.022(2) 0.0016(19) -0.005(2) -0.004(2)
C14 0.039(3) 0.026(2) 0.025(2) 0.0008(19) -0.004(2) -0.007(2)
C15 0.044(3) 0.025(2) 0.021(2) 0.0015(18) -0.002(2) -0.005(2)
C16 0.043(3) 0.027(2) 0.020(2) 0.0000(19) -0.003(2) -0.004(2)
C17 0.027(2) 0.023(2) 0.015(2) -0.0018(16) 0.0016(17) -0.0010(18)
C18 0.023(2) 0.025(2) 0.018(2) 0.0000(17) 0.0050(17) 0.0016(18)
C21 0.024(2) 0.026(2) 0.017(2) 0.0004(17) -0.0017(17) 0.0010(18)
C22 0.022(2) 0.021(2) 0.0166(19) 0.0017(16) -0.0041(17) 0.0014(17)
C23 0.018(2) 0.025(2) 0.0168(19) 0.0010(16) -0.0023(16) 0.0017(17)
C24 0.023(2) 0.021(2) 0.0156(19) -0.0011(16) -0.0022(16) 0.0009(17)
C25 0.021(2) 0.0131(18) 0.0176(19) 0.0019(15) 0.0016(16) 0.0007(15)
C26 0.021(2) 0.0108(18) 0.0187(19) 0.0020(15) -0.0009(16) 0.0014(15)
C27 0.024(2) 0.017(2) 0.020(2) 0.0005(16) -0.0042(17) -0.0005(17)
C28 0.024(2) 0.017(2) 0.019(2) 0.0022(16) 0.0013(17) 0.0018(17)
C29 0.022(2) 0.031(2) 0.023(2) -0.0031(19) 0.0016(18) -0.0032(19)
C30 0.022(2) 0.027(2) 0.023(2) -0.0022(18) 0.0011(18) -0.0057(18)
C31 0.025(2) 0.0143(19) 0.0151(19) 0.0021(15) 0.0010(16) -0.0023(16)
C32 0.022(2) 0.0118(18) 0.0175(19) 0.0021(15) -0.0004(16) 0.0012(15)
C33 0.022(2) 0.071(4) 0.027(3) -0.004(3) 0.006(2) 0.002(3)
C34 0.026(2) 0.065(4) 0.023(2) -0.005(2) 0.000(2) 0.004(2)
C35 0.027(2) 0.031(2) 0.017(2) 0.0018(18) -0.0028(18) -0.0046(19)
C36 0.020(2) 0.029(2) 0.019(2) 0.0013(17) 0.0002(17) -0.0023(18)
C37 0.022(2) 0.017(2) 0.018(2) 0.0012(16) -0.0017(16) 0.0020(16)
C38 0.021(2) 0.0132(18) 0.020(2) 0.0030(15) -0.0004(16) 0.0004(16)
N1 0.030(2) 0.0211(19) 0.0207(18) 0.0019(15) -0.0056(16) -0.0001(16)
N2 0.0183(18) 0.0230(19) 0.029(2) 0.0001(16) 0.0040(15) 0.0002(15)
N3 0.0257(19) 0.027(2) 0.0168(17) 0.0026(15) 0.0035(15) 0.0017(16)
N4 0.0209(18) 0.0214(18) 0.0194(18) -0.0001(14) 0.0003(14) 0.0008(15)
N5 0.028(2) 0.0202(18) 0.0187(18) -0.0035(14) 0.0024(15) -0.0019(15)
N6 0.0257(19) 0.0201(18) 0.0188(18) -0.0007(14) -0.0008(15) -0.0019(15)
N21 0.0208(18) 0.0183(17) 0.0193(18) 0.0015(14) 0.0013(14) 0.0029(14)
N22 0.028(2) 0.0166(17) 0.0184(17) 0.0011(14) 0.0029(15) -0.0045(15)
N23 0.0200(18) 0.0213(18) 0.028(2) 0.0020(15) -0.0032(15) 0.0006(15)
N24 0.0201(17) 0.0157(16) 0.0148(16) -0.0006(13) -0.0002(13) -0.0006(13)
N25 0.0218(18) 0.0184(17) 0.0160(17) -0.0005(13) -0.0006(14) -0.0017(14)
N26 0.0195(17) 0.0163(17) 0.0164(17) 0.0010(13) -0.0010(14) -0.0010(14)
C101 0.062(4) 0.014(2) 0.045(3) 0.007(2) 0.010(3) 0.002(2)
C102 0.101(6) 0.020(3) 0.052(4) 0.010(3) 0.025(4) 0.000(3)
C103 0.149(8) 0.018(3) 0.031(3) 0.009(2) 0.010(4) -0.011(4)
C104 0.134(8) 0.023(3) 0.041(4) 0.005(3) -0.019(4) -0.018(4)
C105 0.107(6) 0.027(3) 0.063(5) 0.011(3) -0.025(4) -0.020(4)
C106 0.065(4) 0.017(2) 0.040(3) 0.007(2) 0.001(3) -0.003(2)
C107 0.052(4) 0.019(2) 0.061(4) 0.007(2) 0.002(3) -0.004(2)
C108 0.054(4) 0.027(3) 0.116(7) 0.002(4) -0.012(4) -0.002(3)
C109 0.051(4) 0.032(4) 0.150(9) 0.005(5) 0.029(5) 0.002(3)
C110 0.076(5) 0.030(3) 0.100(7) 0.005(4) 0.037(5) 0.005(3)
C111 0.071(5) 0.022(3) 0.064(4) 0.008(3) 0.032(4) 0.006(3)
C112 0.065(4) 0.016(2) 0.049(3) 0.008(2) 0.004(3) 0.000(2)
C113 0.053(3) 0.011(2) 0.040(3) 0.0071(19) 0.000(2) 0.001(2)
C114 0.084(5) 0.022(3) 0.035(3) 0.002(2) -0.001(3) 0.011(3)
C115 0.076(5) 0.028(3) 0.070(5) 0.008(3) -0.025(4) 0.003(3)
C116 0.049(4) 0.023(3) 0.090(5) 0.014(3) -0.011(4) -0.006(3)
C117 0.059(4) 0.019(3) 0.062(4) 0.014(3) 0.009(3) 0.001(2)
C118 0.055(3) 0.015(2) 0.039(3) 0.008(2) 0.012(3) 0.001(2)
C201 0.057(5) 0.117(7) 0.040(4) 0.015(4) 0.002(3) 0.013(5)
C202 0.067(5) 0.091(6) 0.052(4) 0.000(4) 0.000(4) 0.017(5)
C203 0.079(6) 0.076(6) 0.063(5) 0.007(4) -0.004(4) 0.012(5)
C204 0.072(5) 0.078(5) 0.041(4) 0.006(4) -0.005(3) 0.009(4)
C205 0.087(6) 0.070(5) 0.072(5) 0.003(4) -0.021(5) -0.004(5)
C206 0.080(6) 0.097(7) 0.084(7) 0.025(6) -0.006(5) -0.019(5)
N201 0.054(5) 0.234(13) 0.068(6) 0.041(7) 0.010(4) 0.020(7)
O201 0.113(6) 0.269(13) 0.054(4) 0.027(6) 0.009(4) 0.027(7)
O202 0.165(10) 0.197(11) 0.190(11) 0.143(10) 0.012(8) -0.011(8)
C301 0.066(5) 0.071(5) 0.038(3) 0.020(3) 0.002(3) 0.006(4)
C302 0.062(4) 0.095(6) 0.037(3) 0.019(4) -0.010(3) -0.009(4)
C303 0.066(5) 0.072(5) 0.042(4) -0.011(3) -0.003(3) 0.008(4)
C304 0.072(5) 0.098(6) 0.052(4) -0.031(4) 0.005(4) 0.002(5)
C305 0.073(5) 0.092(6) 0.036(3) -0.006(4) 0.004(3) -0.010(4)
C306 0.050(4) 0.111(7) 0.041(4) 0.020(4) 0.006(3) -0.005(4)
C311 0.081(11) 0.075(11) 0.099(13) -0.026(10) 0.011(10) -0.006(9)
C312 0.126(17) 0.131(17) 0.135(17) -0.054(14) 0.051(14) -0.048(14)
C313 0.18(2) 0.143(18) 0.075(12) -0.019(13) 0.012(13) -0.076(16)
C314 0.162(17) 0.087(12) 0.048(9) -0.005(8) 0.013(10) -0.057(12)
C315 0.098(12) 0.049(8) 0.070(10) 0.012(7) 0.009(9) -0.019(8)
C316 0.091(12) 0.080(12) 0.101(13) 0.013(10) -0.019(11) -0.014(10)
C321 0.123(10) 0.073(7) 0.144(11) 0.016(7) 0.066(8) 0.006(7)
C322 0.140(11) 0.112(9) 0.103(9) -0.027(7) 0.037(8) -0.052(8)
C323 0.152(10) 0.110(9) 0.071(6) 0.025(6) -0.018(7) -0.025(8)
C324 0.051(4) 0.096(6) 0.068(5) -0.003(5) -0.005(4) 0.022(4)
C325 0.081(6) 0.083(6) 0.084(6) 0.015(5) -0.021(5) -0.012(5)
C326 0.083(6) 0.093(7) 0.110(8) 0.042(6) -0.044(6) -0.035(5)
C331 0.138(18) 0.61(5) 0.48(4) -0.36(4) -0.09(2) 0.11(2)
C332 0.111(16) 0.61(5) 0.46(4) -0.37(4) -0.08(2) 0.05(3)
C333 0.094(14) 0.64(5) 0.42(4) -0.39(4) 0.00(2) 0.02(2)
C334 0.084(12) 0.68(5) 0.43(3) -0.45(3) -0.011(17) 0.00(2)
C335 0.16(2) 0.70(5) 0.49(4) -0.41(4) 0.05(2) 0.01(3)
C336 0.077(11) 0.58(4) 0.49(4) -0.47(3) -0.041(17) 0.087(19)

loop_
_atom_type_symbol
_atom_type_description
_atom_type_scat_dispersion_real
_atom_type_scat_dispersion_imag
_atom_type_scat_source
C C 0.0033 0.0016 'International Tables Vol C Tables 4.2.6.8 and 6.1.1.4'
H H 0.0000 0.0000 'International Tables Vol C Tables 4.2.6.8 and 6.1.1.4'
N N 0.0061 0.0033 'International Tables Vol C Tables 4.2.6.8 and 6.1.1.4'
O O 0.0106 0.0060 'International Tables Vol C Tables 4.2.6.8 and 6.1.1.4'
Zn Zn 0.2839 1.4301 'International Tables Vol C Tables 4.2.6.8 and 6.1.1.4'
I I -0.4742 1.8119 'International Tables Vol C Tables 4.2.6.8 and 6.1.1.4'

loop_
_geom_angle_atom_site_label_1
_geom_angle_atom_site_label_2
_geom_angle_atom_site_label_3
_geom_angle
_geom_angle_site_symmetry_1
_geom_angle_site_symmetry_3
N1 Zn1 N22 103.33(15) . 2_554
N1 Zn1 I2 110.52(12) . .
N22 Zn1 I2 109.11(11) 2_554 .
N1 Zn1 I1 106.10(11) . .
N22 Zn1 I1 106.93(11) 2_554 .
I2 Zn1 I1 119.59(2) . .
N3 Zn2 N21 99.35(15) . .
N3 Zn2 I4 108.64(11) . .
N21 Zn2 I4 105.09(11) . .
N3 Zn2 I3 107.39(11) . .
N21 Zn2 I3 105.06(10) . .
I4 Zn2 I3 127.65(3) . .
N2 Zn3 N23 102.85(15) 4_455 .
N2 Zn3 I6 107.73(11) 4_455 .
N23 Zn3 I6 105.32(11) . .
N2 Zn3 I5 107.47(11) 4_455 .
N23 Zn3 I5 108.17(11) . .
I6 Zn3 I5 123.46(3) . .
N1 C1 C2 122.1(4) . .
C5 C2 C1 119.0(4) . .
N1 C3 C4 122.5(4) . .
C3 C4 C5 118.6(4) . .
C2 C5 C4 118.9(4) . .
C2 C5 C6 119.8(4) . .
C4 C5 C6 121.3(4) . .
N6 C6 N4 125.3(4) . .
N6 C6 C5 116.3(4) . .
N4 C6 C5 118.3(4) . .
N2 C7 C8 122.6(5) . .
C7 C8 C11 119.3(5) . .
N2 C9 C10 122.7(4) . .
C9 C10 C11 118.9(5) . .
C8 C11 C10 118.5(4) . .
C8 C11 C12 120.6(4) . .
C10 C11 C12 120.9(4) . .
N5 C12 N4 125.7(4) . .
N5 C12 C11 117.4(4) . .
N4 C12 C11 116.8(4) . .
N3 C13 C14 123.0(5) . .
C13 C14 C17 118.9(5) . .
N3 C15 C16 122.4(5) . .
C15 C16 C17 119.5(5) . .
C16 C17 C14 118.1(4) . .
C16 C17 C18 120.7(4) . .
C14 C17 C18 121.1(4) . .
N5 C18 N6 125.6(4) . .
N5 C18 C17 118.1(4) . .
N6 C18 C17 116.3(4) . .
N21 C21 C22 123.1(4) . .
C21 C22 C25 118.7(4) . .
N21 C23 C24 122.9(4) . .
C23 C24 C25 118.7(4) . .
C22 C25 C24 118.6(4) . .
C22 C25 C26 120.8(4) . .
C24 C25 C26 120.5(4) . .
N26 C26 N24 125.3(4) . .
N26 C26 C25 117.9(4) . .
N24 C26 C25 116.8(4) . .
N22 C27 C28 121.9(4) . .
C31 C28 C27 119.2(4) . .
N22 C29 C30 122.0(4) . .
C31 C30 C29 119.1(4) . .
C28 C31 C30 118.8(4) . .
C28 C31 C32 120.1(4) . .
C30 C31 C32 121.0(4) . .
N24 C32 N25 125.5(4) . .
N24 C32 C31 116.4(4) . .
N25 C32 C31 118.1(4) . .
N23 C33 C34 122.9(5) . .
C33 C34 C37 118.9(5) . .
N23 C35 C36 122.2(4) . .
C37 C36 C35 120.1(4) . .
C36 C37 C34 118.2(4) . .
C36 C37 C38 121.0(4) . .
C34 C37 C38 120.8(4) . .
N26 C38 N25 124.9(4) . .
N26 C38 C37 116.8(4) . .
N25 C38 C37 118.3(4) . .
C1 N1 C3 118.7(4) . .
C1 N1 Zn1 117.9(3) . .
C3 N1 Zn1 123.3(3) . .
C9 N2 C7 118.1(4) . .
C9 N2 Zn3 121.3(3) . 4
C7 N2 Zn3 120.6(3) . 4
C13 N3 C15 118.0(4) . .
C13 N3 Zn2 121.2(3) . .
C15 N3 Zn2 120.6(3) . .
C6 N4 C12 114.4(4) . .
C12 N5 C18 114.3(4) . .
C6 N6 C18 114.6(4) . .
C21 N21 C23 117.9(4) . .
C21 N21 Zn2 120.9(3) . .
C23 N21 Zn2 120.9(3) . .
C27 N22 C29 119.0(4) . .
C27 N22 Zn1 120.8(3) . 2
C29 N22 Zn1 119.3(3) . 2
C35 N23 C33 117.6(4) . .
C35 N23 Zn3 120.8(3) . .
C33 N23 Zn3 121.5(3) . .
C32 N24 C26 114.6(4) . .
C38 N25 C32 114.7(4) . .
C26 N26 C38 115.1(4) . .
C102 C101 C106 120.7(6) . .
C102 C101 C118 121.1(6) . .
C106 C101 C118 118.2(5) . .
C103 C102 C101 119.3(8) . .
C102 C103 C104 123.7(8) . .
C103 C104 C105 118.4(7) . .
C104 C105 C106 119.6(8) . .
C101 C106 C105 118.3(6) . .
C101 C106 C107 121.3(6) . .
C105 C106 C107 120.3(7) . .
C112 C107 C108 117.2(7) . .
C112 C107 C106 120.1(6) . .
C108 C107 C106 122.8(7) . .
C109 C108 C107 122.3(9) . .
C108 C109 C110 119.5(8) . .
C111 C110 C109 120.3(8) . .
C110 C111 C112 121.1(8) . .
C107 C112 C111 119.5(7) . .
C107 C112 C113 119.7(6) . .
C111 C112 C113 120.8(6) . .
C118 C113 C114 118.5(6) . .
C118 C113 C112 121.3(5) . .
C114 C113 C112 120.2(6) . .
C115 C114 C113 120.3(6) . .
C116 C115 C114 119.0(7) . .
C117 C116 C115 119.6(7) . .
C116 C117 C118 123.3(7) . .
C117 C118 C113 119.3(6) . .
C117 C118 C101 121.5(5) . .
C113 C118 C101 119.2(6) . .
C206 C201 C202 122.7(8) . .
C206 C201 N201 115.3(11) . .
C202 C201 N201 122.0(10) . .
C201 C202 C203 117.5(9) . .
C204 C203 C202 121.8(9) . .
C203 C204 C205 120.6(8) . .
C204 C205 C206 118.1(9) . .
C201 C206 C205 119.1(9) . .
O202 N201 O201 125.5(11) . .
O202 N201 C201 121.4(13) . .
O201 N201 C201 112.9(12) . .
C302 C301 C306 112.6(7) . .
C301 C302 C303 111.7(6) . .
C304 C303 C302 112.9(7) . .
C303 C304 C305 112.2(6) . .
C304 C305 C306 111.9(7) . .
C301 C306 C305 111.1(6) . .
C312 C311 C316 111.5(14) . .
C311 C312 C313 113.5(15) . .
C314 C313 C312 115.6(16) . .
C313 C314 C315 108.7(13) . .
C314 C315 C316 109.6(13) . .
C311 C316 C315 112.5(12) . .
C322 C321 C326 110.9(9) . .
C321 C322 C323 112.3(10) . .
C324 C323 C322 113.8(8) . .
C325 C324 C323 113.5(8) . .
C324 C325 C326 112.5(7) . .
C321 C326 C325 113.3(8) . .
C332 C331 C336 112.4(17) . .
C331 C332 C333 112(2) . .
C334 C333 C332 110(2) . .
C333 C334 C335 109.1(17) . .
C334 C335 C336 102.9(19) . .
C331 C336 C335 115.4(17) . .

loop_
_geom_bond_atom_site_label_1
_geom_bond_atom_site_label_2
_geom_bond_distance
_geom_bond_site_symmetry_2
Zn1 N1 2.052(4) .
Zn1 N22 2.058(4) 2_554
Zn1 I2 2.5443(8) .
Zn1 I1 2.5552(7) .
Zn2 N3 2.071(4) .
Zn2 N21 2.081(4) .
Zn2 I4 2.5345(7) .
Zn2 I3 2.5470(8) .
Zn3 N2 2.063(4) 4_455
Zn3 N23 2.065(4) .
Zn3 I6 2.5438(8) .
Zn3 I5 2.5457(8) .
C1 N1 1.330(6) .
C1 C2 1.393(6) .
C2 C5 1.374(6) .
C3 N1 1.336(6) .
C3 C4 1.383(7) .
C4 C5 1.385(6) .
C5 C6 1.487(6) .
C6 N6 1.333(6) .
C6 N4 1.334(6) .
C7 N2 1.346(6) .
C7 C8 1.370(7) .
C8 C11 1.389(7) .
C9 N2 1.346(6) .
C9 C10 1.377(7) .
C10 C11 1.392(7) .
C11 C12 1.485(6) .
C12 N5 1.333(6) .
C12 N4 1.333(6) .
C13 N3 1.342(6) .
C13 C14 1.375(7) .
C14 C17 1.396(6) .
C15 N3 1.337(6) .
C15 C16 1.384(7) .
C16 C17 1.381(7) .
C17 C18 1.488(6) .
C18 N5 1.332(6) .
C18 N6 1.334(6) .
C21 N21 1.337(6) .
C21 C22 1.377(6) .
C22 C25 1.388(6) .
C23 N21 1.341(5) .
C23 C24 1.377(6) .
C24 C25 1.390(6) .
C25 C26 1.484(6) .
C26 N26 1.331(5) .
C26 N24 1.342(5) .
C27 N22 1.338(6) .
C27 C28 1.385(6) .
C28 C31 1.382(6) .
C29 N22 1.341(6) .
C29 C30 1.385(6) .
C30 C31 1.381(6) .
C31 C32 1.488(6) .
C32 N24 1.335(5) .
C32 N25 1.341(6) .
C33 N23 1.339(7) .
C33 C34 1.388(7) .
C34 C37 1.382(7) .
C35 N23 1.342(6) .
C35 C36 1.382(6) .
C36 C37 1.368(6) .
C37 C38 1.476(6) .
C38 N26 1.341(5) .
C38 N25 1.340(5) .
N2 Zn3 2.063(4) 4
N22 Zn1 2.058(4) 2
C101 C102 1.390(9) .
C101 C106 1.400(9) .
C101 C118 1.506(9) .
C102 C103 1.368(11) .
C103 C104 1.355(13) .
C104 C105 1.419(12) .
C105 C106 1.437(9) .
C106 C107 1.462(9) .
C107 C112 1.385(9) .
C107 C108 1.421(10) .
C108 C109 1.371(13) .
C109 C110 1.379(13) .
C110 C111 1.354(11) .
C111 C112 1.428(9) .
C112 C113 1.467(9) .
C113 C118 1.386(8) .
C113 C114 1.408(8) .
C114 C115 1.401(11) .
C115 C116 1.401(11) .
C116 C117 1.326(10) .
C117 C118 1.383(9) .
C201 C206 1.363(14) .
C201 C202 1.385(13) .
C201 N201 1.486(11) .
C202 C203 1.373(11) .
C203 C204 1.353(12) .
C204 C205 1.411(12) .
C205 C206 1.397(12) .
N201 O202 1.245(17) .
N201 O201 1.332(16) .
C301 C302 1.494(9) .
C301 C306 1.510(10) .
C302 C303 1.519(10) .
C303 C304 1.505(10) .
C304 C305 1.503(10) .
C305 C306 1.519(10) .
C311 C312 1.454(15) .
C311 C316 1.517(15) .
C312 C313 1.496(17) .
C313 C314 1.502(15) .
C314 C315 1.502(15) .
C315 C316 1.525(15) .
C321 C322 1.449(13) .
C321 C326 1.511(12) .
C322 C323 1.490(13) .
C323 C324 1.491(11) .
C324 C325 1.484(10) .
C325 C326 1.526(11) .
C331 C332 1.463(17) .
C331 C336 1.525(17) .
C332 C333 1.508(18) .
C333 C334 1.517(17) .
C334 C335 1.517(17) .
C335 C336 1.541(18) .

loop_
_geom_torsion_atom_site_label_1
_geom_torsion_atom_site_label_2
_geom_torsion_atom_site_label_3
_geom_torsion_atom_site_label_4
_geom_torsion
_geom_torsion_site_symmetry_1
_geom_torsion_site_symmetry_4
N1 C1 C2 C5 -1.2(8) . .
N1 C3 C4 C5 -0.1(8) . .
C1 C2 C5 C4 -0.7(8) . .
C1 C2 C5 C6 180.0(4) . .
C3 C4 C5 C2 1.3(8) . .
C3 C4 C5 C6 -179.4(5) . .
C2 C5 C6 N6 -11.5(6) . .
C4 C5 C6 N6 169.2(4) . .
C2 C5 C6 N4 166.7(4) . .
C4 C5 C6 N4 -12.6(7) . .
N2 C7 C8 C11 0.0(8) . .
N2 C9 C10 C11 0.3(8) . .
C7 C8 C11 C10 1.4(8) . .
C7 C8 C11 C12 -175.5(5) . .
C9 C10 C11 C8 -1.6(7) . .
C9 C10 C11 C12 175.3(4) . .
C8 C11 C12 N5 174.1(4) . .
C10 C11 C12 N5 -2.8(6) . .
C8 C11 C12 N4 -3.4(6) . .
C10 C11 C12 N4 179.8(4) . .
N3 C13 C14 C17 0.4(8) . .
N3 C15 C16 C17 0.7(8) . .
C15 C16 C17 C14 1.7(8) . .
C15 C16 C17 C18 178.9(5) . .
C13 C14 C17 C16 -2.2(7) . .
C13 C14 C17 C18 -179.4(5) . .
C16 C17 C18 N5 177.7(4) . .
C14 C17 C18 N5 -5.1(7) . .
C16 C17 C18 N6 -4.0(7) . .
C14 C17 C18 N6 173.1(4) . .
N21 C21 C22 C25 -2.0(7) . .
N21 C23 C24 C25 -0.6(7) . .
C21 C22 C25 C24 2.3(6) . .
C21 C22 C25 C26 -177.3(4) . .
C23 C24 C25 C22 -1.1(6) . .
C23 C24 C25 C26 178.5(4) . .
C22 C25 C26 N26 -1.0(6) . .
C24 C25 C26 N26 179.4(4) . .
C22 C25 C26 N24 179.1(4) . .
C24 C25 C26 N24 -0.5(6) . .
N22 C27 C28 C31 -0.8(6) . .
N22 C29 C30 C31 -0.8(7) . .
C27 C28 C31 C30 -1.8(6) . .
C27 C28 C31 C32 175.3(4) . .
C29 C30 C31 C28 2.6(7) . .
C29 C30 C31 C32 -174.4(4) . .
C28 C31 C32 N24 -8.9(6) . .
C30 C31 C32 N24 168.1(4) . .
C28 C31 C32 N25 173.7(4) . .
C30 C31 C32 N25 -9.3(6) . .
N23 C33 C34 C37 -1.4(10) . .
N23 C35 C36 C37 -0.2(7) . .
C35 C36 C37 C34 -1.4(7) . .
C35 C36 C37 C38 178.0(4) . .
C33 C34 C37 C36 2.2(8) . .
C33 C34 C37 C38 -177.2(5) . .
C36 C37 C38 N26 -9.5(6) . .
C34 C37 C38 N26 169.9(5) . .
C36 C37 C38 N25 170.0(4) . .
C34 C37 C38 N25 -10.6(7) . .
C2 C1 N1 C3 2.5(8) . .
C2 C1 N1 Zn1 -174.3(4) . .
C4 C3 N1 C1 -1.9(8) . .
C4 C3 N1 Zn1 174.8(4) . .
N22 Zn1 N1 C1 -149.8(4) 2_554 .
I2 Zn1 N1 C1 93.5(4) . .
I1 Zn1 N1 C1 -37.5(4) . .
N22 Zn1 N1 C3 33.5(5) 2_554 .
I2 Zn1 N1 C3 -83.1(4) . .
I1 Zn1 N1 C3 145.8(4) . .
C10 C9 N2 C7 1.2(7) . .
C10 C9 N2 Zn3 -175.9(4) . 4
C8 C7 N2 C9 -1.3(8) . .
C8 C7 N2 Zn3 175.8(4) . 4
C14 C13 N3 C15 1.9(8) . .
C14 C13 N3 Zn2 -173.0(4) . .
C16 C15 N3 C13 -2.5(8) . .
C16 C15 N3 Zn2 172.5(4) . .
N21 Zn2 N3 C13 87.6(4) . .
I4 Zn2 N3 C13 -21.9(4) . .
I3 Zn2 N3 C13 -163.3(4) . .
N21 Zn2 N3 C15 -87.2(4) . .
I4 Zn2 N3 C15 163.3(4) . .
I3 Zn2 N3 C15 21.9(4) . .
N6 C6 N4 C12 1.7(6) . .
C5 C6 N4 C12 -176.3(4) . .
N5 C12 N4 C6 -2.6(6) . .
C11 C12 N4 C6 174.6(4) . .
N4 C12 N5 C18 2.4(7) . .
C11 C12 N5 C18 -174.8(4) . .
N6 C18 N5 C12 -1.2(7) . .
C17 C18 N5 C12 176.9(4) . .
N4 C6 N6 C18 -0.7(6) . .
C5 C6 N6 C18 177.3(4) . .
N5 C18 N6 C6 0.5(7) . .
C17 C18 N6 C6 -177.6(4) . .
C22 C21 N21 C23 0.3(7) . .
C22 C21 N21 Zn2 175.4(3) . .
C24 C23 N21 C21 1.0(6) . .
C24 C23 N21 Zn2 -174.0(3) . .
N3 Zn2 N21 C21 51.1(4) . .
I4 Zn2 N21 C21 163.4(3) . .
I3 Zn2 N21 C21 -59.9(3) . .
N3 Zn2 N21 C23 -134.0(3) . .
I4 Zn2 N21 C23 -21.7(3) . .
I3 Zn2 N21 C23 115.0(3) . .
C28 C27 N22 C29 2.7(6) . .
C28 C27 N22 Zn1 -166.2(3) . 2
C30 C29 N22 C27 -1.8(7) . .
C30 C29 N22 Zn1 167.2(4) . 2
C36 C35 N23 C33 1.1(7) . .
C36 C35 N23 Zn3 -174.4(4) . .
C34 C33 N23 C35 -0.2(9) . .
C34 C33 N23 Zn3 175.2(5) . .
N2 Zn3 N23 C35 -96.6(4) 4_455 .
I6 Zn3 N23 C35 150.6(3) . .
I5 Zn3 N23 C35 16.9(4) . .
N2 Zn3 N23 C33 88.1(4) 4_455 .
I6 Zn3 N23 C33 -24.6(4) . .
I5 Zn3 N23 C33 -158.4(4) . .
N25 C32 N24 C26 0.0(6) . .
C31 C32 N24 C26 -177.1(3) . .
N26 C26 N24 C32 0.1(6) . .
C25 C26 N24 C32 180.0(3) . .
N26 C38 N25 C32 -0.9(6) . .
C37 C38 N25 C32 179.6(4) . .
N24 C32 N25 C38 0.4(6) . .
C31 C32 N25 C38 177.5(4) . .
N24 C26 N26 C38 -0.5(6) . .
C25 C26 N26 C38 179.6(4) . .
N25 C38 N26 C26 0.9(6) . .
C37 C38 N26 C26 -179.6(4) . .
C106 C101 C102 C103 2.7(5) . .
C118 C101 C102 C103 179.5(4) . .
C101 C102 C103 C104 -2.9(6) . .
C102 C103 C104 C105 1.4(8) . .
C103 C104 C105 C106 0.2(9) . .
C102 C101 C106 C105 -1.1(6) . .
C118 C101 C106 C105 -178.1(4) . .
C102 C101 C106 C107 -177.4(4) . .
C118 C101 C106 C107 5.6(7) . .
C104 C105 C106 C101 -0.4(8) . .
C104 C105 C106 C107 176.0(5) . .
C101 C106 C107 C112 -0.5(8) . .
C105 C106 C107 C112 -176.8(5) . .
C101 C106 C107 C108 178.6(5) . .
C105 C106 C107 C108 2.3(8) . .
C112 C107 C108 C109 1.0(9) . .
C106 C107 C108 C109 -178.1(6) . .
C107 C108 C109 C110 1.0(11) . .
C108 C109 C110 C111 -2.0(11) . .
C109 C110 C111 C112 0.8(10) . .
C108 C107 C112 C111 -2.1(8) . .
C106 C107 C112 C111 177.0(5) . .
C108 C107 C112 C113 176.6(5) . .
C106 C107 C112 C113 -4.2(8) . .
C110 C111 C112 C107 1.3(8) . .
C110 C111 C112 C113 -177.4(5) . .
C107 C112 C113 C118 3.6(7) . .
C111 C112 C113 C118 -177.6(5) . .
C107 C112 C113 C114 -175.4(5) . .
C111 C112 C113 C114 3.3(7) . .
C118 C113 C114 C115 -0.5(8) . .
C112 C113 C114 C115 178.6(5) . .
C113 C114 C115 C116 0.0(9) . .
C114 C115 C116 C117 0.1(9) . .
C115 C116 C117 C118 0.3(9) . .
C116 C117 C118 C113 -0.8(8) . .
C116 C117 C118 C101 179.4(5) . .
C114 C113 C118 C117 0.9(7) . .
C112 C113 C118 C117 -178.2(5) . .
C114 C113 C118 C101 -179.3(4) . .
C112 C113 C118 C101 1.6(7) . .
C102 C101 C118 C117 -3.3(6) . .
C106 C101 C118 C117 173.6(5) . .
C102 C101 C118 C113 176.9(4) . .
C106 C101 C118 C113 -6.1(6) . .
C206 C201 C202 C203 -1.4(13) . .
N201 C201 C202 C203 179.6(8) . .
C201 C202 C203 C204 -1.3(13) . .
C202 C203 C204 C205 1.0(14) . .
C203 C204 C205 C206 1.9(14) . .
C202 C201 C206 C205 4.3(15) . .
N201 C201 C206 C205 -176.7(8) . .
C204 C205 C206 C201 -4.5(14) . .
C206 C201 N201 O202 14.0(14) . .
C202 C201 N201 O202 -167.0(10) . .
C206 C201 N201 O201 -170.2(9) . .
C202 C201 N201 O201 8.9(12) . .
C306 C301 C302 C303 -53.2(8) . .
C301 C302 C303 C304 51.6(8) . .
C302 C303 C304 C305 -51.6(9) . .
C303 C304 C305 C306 52.9(9) . .
C302 C301 C306 C305 54.6(8) . .
C304 C305 C306 C301 -54.1(8) . .
C316 C311 C312 C313 -48(3) . .
C311 C312 C313 C314 50(3) . .
C312 C313 C314 C315 -53(3) . .
C313 C314 C315 C316 56(2) . .
C312 C311 C316 C315 53(2) . .
C314 C315 C316 C311 -58.6(19) . .
C326 C321 C322 C323 -55.7(13) . .
C321 C322 C323 C324 54.3(15) . .
C322 C323 C324 C325 -48.5(14) . .
C323 C324 C325 C326 45.0(12) . .
C322 C321 C326 C325 53.2(13) . .
C324 C325 C326 C321 -47.8(13) . .
C336 C331 C332 C333 -47(3) . .
C331 C332 C333 C334 56(4) . .
C332 C333 C334 C335 -67(3) . .
C333 C334 C335 C336 65(3) . .
C332 C331 C336 C335 50(3) . .
C334 C335 C336 C331 -58(3) . .
